data_4315724
loop_
_publ_author_name
'Damijana Urankar'
'Balazs Pinter'
'Andrej Pevec'
'Frank De Proft'
'Iztok Turel'
'Janez Ko\<smrlj'

_publ_contact_author_address
;
Faculty of Chemistry and Chemical Technology
University of Ljubljana
A\<sker\<ceva 5, P. O. Box 537
1000 Ljubljana
Slovenia
;
_publ_contact_author_email janez.kosmrlj@fkkt.uni-lj.si
_publ_contact_author_name 'Janez Ko\<smrlj'
_publ_section_title
;
 Click-Triazole N2 Coordination to Transition-Metal Ions Is Assisted by a
 Pendant Pyridine Substituent
;
_journal_name_full 'Inorganic Chemistry'
_journal_page_first 4820
_journal_page_last 4829
_journal_paper_doi 10.1021/ic902354e
_journal_volume 49
_journal_year 2010
_chemical_formula_sum 'C32 H30 B2 F8 N10 Pd'
_chemical_formula_weight 834.68
_chemical_name_systematic
;
 ?
;
_space_group_IT_number 2
_symmetry_cell_setting triclinic
_symmetry_space_group_name_Hall '-P 1'
_symmetry_space_group_name_H-M 'P -1'
_atom_sites_solution_hydrogens geom
_atom_sites_solution_primary direct
_atom_sites_solution_secondary difmap
_audit_creation_method SHELXL-97
_cell_angle_alpha 67.954(2)
_cell_angle_beta 67.9760(10)
_cell_angle_gamma 73.081(2)
_cell_formula_units_Z 1
_cell_length_a 9.5792(3)
_cell_length_b 9.6228(2)
_cell_length_c 11.0935(3)
_cell_measurement_reflns_used 3181
_cell_measurement_temperature 150(2)
_cell_measurement_theta_max 27.48
_cell_measurement_theta_min 1.00
_cell_volume 865.11(4)
_computing_cell_refinement 'DENZO and SCALEPACK (Otwinowski & Minor, 1997)'
_computing_data_collection 'COLLECT (Nonius, 1998)'
_computing_data_reduction 'DENZO and SCALEPACK'
_computing_publication_material 'WinGX (Farrugia, 1999)'
_computing_structure_refinement 'SHELXL-97 (Sheldrick, 2008)'
_computing_structure_solution 'SIR-92 (Giacovazzo, 1993)'
_diffrn_ambient_temperature 150(2)
_diffrn_measured_fraction_theta_full 0.985
_diffrn_measured_fraction_theta_max 0.985
_diffrn_measurement_device_type
;
Nonius KappaCCD area-detector diffractometer
;
_diffrn_measurement_method '\w scans'
_diffrn_radiation_monochromator graphite
_diffrn_radiation_source 'fine-focus sealed tube'
_diffrn_radiation_type MoK\a
_diffrn_radiation_wavelength 0.71073
_diffrn_reflns_av_R_equivalents 0.023
_diffrn_reflns_av_sigmaI/netI 0.0306
_diffrn_reflns_limit_h_max 12
_diffrn_reflns_limit_h_min -12
_diffrn_reflns_limit_k_max 12
_diffrn_reflns_limit_k_min -12
_diffrn_reflns_limit_l_max 14
_diffrn_reflns_limit_l_min -14
_diffrn_reflns_number 10333
_diffrn_reflns_theta_full 27.45
_diffrn_reflns_theta_max 27.45
_diffrn_reflns_theta_min 2.08
_exptl_absorpt_coefficient_mu 0.620
_exptl_absorpt_correction_T_max 0.9696
_exptl_absorpt_correction_T_min 0.9127
_exptl_absorpt_correction_type multi-scan
_exptl_absorpt_process_details 'SCALEPACK (Otwinowski & Minor, 1997)'
_exptl_crystal_colour yellow
_exptl_crystal_density_diffrn 1.602
_exptl_crystal_density_method 'not measured'
_exptl_crystal_description plate
_exptl_crystal_F_000 420
_exptl_crystal_size_max 0.15
_exptl_crystal_size_mid 0.15
_exptl_crystal_size_min 0.05
_refine_diff_density_max 0.916
_refine_diff_density_min -1.048
_refine_diff_density_rms 0.216
_refine_ls_extinction_method none
_refine_ls_goodness_of_fit_ref 1.257
_refine_ls_hydrogen_treatment constr
_refine_ls_matrix_type full
_refine_ls_number_parameters 242
_refine_ls_number_reflns 3908
_refine_ls_number_restraints 0
_refine_ls_restrained_S_all 1.257
_refine_ls_R_factor_all 0.0338
_refine_ls_R_factor_gt 0.0309
_refine_ls_shift/su_max 0.0001
_refine_ls_shift/su_mean 0.0001
_refine_ls_structure_factor_coef Fsqd
_refine_ls_weighting_details 'calc w=1/[\s^2^(Fo^2^)+(0.0621P)^2^+0.3895P] where P=(Fo^2^+2Fc^2^)/3'
_refine_ls_weighting_scheme calc
_refine_ls_wR_factor_gt 0.0902
_refine_ls_wR_factor_ref 0.1058
_reflns_number_gt 3827
_reflns_number_total 3908
_reflns_threshold_expression >2\s(I)
_cod_data_source_file ic902354e_si_001_4.cif
_cod_data_source_block 2
_cod_database_code 4315724

loop_
_symmetry_equiv_pos_as_xyz
'x, y, z'
'-x, -y, -z'

loop_
_atom_site_label
_atom_site_type_symbol
_atom_site_fract_x
_atom_site_fract_y
_atom_site_fract_z
_atom_site_U_iso_or_equiv
_atom_site_adp_type
_atom_site_occupancy
_atom_site_symmetry_multiplicity
_atom_site_calc_flag
_atom_site_refinement_flags
_atom_site_disorder_assembly
_atom_site_disorder_group
Pd1 Pd 1.0000 0.0000 1.0000 0.01425(10) Uani 1 2 d S . .
N1 N 0.9688(2) 0.2246(2) 1.1318(2) 0.0165(4) Uani 1 1 d . . .
N2 N 1.0376(2) 0.0854(2) 1.1220(2) 0.0165(4) Uani 1 1 d . . .
N3 N 1.1147(2) 0.0164(2) 1.2113(2) 0.0181(4) Uani 1 1 d . . .
N4 N 0.7810(2) 0.1143(2) 1.0438(2) 0.0159(4) Uani 1 1 d . . .
C1 C 0.8805(3) 0.3239(3) 1.0385(2) 0.0184(5) Uani 1 1 d . . .
H1A H 0.9469 0.3387 0.9431 0.022 Uiso 1 1 calc R . .
H1B H 0.8421 0.4248 1.0543 0.022 Uiso 1 1 calc R . .
C2 C 0.7475(3) 0.2537(3) 1.0612(2) 0.0170(4) Uani 1 1 d . . .
C3 C 0.5983(3) 0.3278(3) 1.0980(3) 0.0229(5) Uani 1 1 d . . .
H3 H 0.5770 0.4254 1.1100 0.027 Uiso 1 1 calc R . .
C4 C 0.4796(3) 0.2588(3) 1.1175(3) 0.0256(5) Uani 1 1 d . . .
H4 H 0.3763 0.3088 1.1420 0.031 Uiso 1 1 calc R . .
C5 C 0.5147(3) 0.1155(3) 1.1006(3) 0.0234(5) Uani 1 1 d . . .
H5 H 0.4357 0.0653 1.1138 0.028 Uiso 1 1 calc R . .
C6 C 0.6655(3) 0.0471(3) 1.0644(2) 0.0193(5) Uani 1 1 d . . .
H6 H 0.6890 -0.0512 1.0535 0.023 Uiso 1 1 calc R . .
C4A C 1.0934(3) 0.1150(3) 1.2799(2) 0.0174(4) Uani 1 1 d . . .
C5A C 1.0011(3) 0.2481(3) 1.2293(2) 0.0183(5) Uani 1 1 d . . .
H5A H 0.9677 0.3371 1.2576 0.022 Uiso 1 1 calc R . .
C1B C 1.1637(3) 0.0739(3) 1.3893(2) 0.0195(5) Uani 1 1 d . . .
C2B C 1.2706(3) -0.0593(3) 1.4111(3) 0.0275(6) Uani 1 1 d . . .
H2B H 1.2979 -0.1239 1.3558 0.033 Uiso 1 1 calc R . .
C3B C 1.3374(4) -0.0978(4) 1.5138(3) 0.0362(7) Uani 1 1 d . . .
H3B H 1.4097 -0.1891 1.5289 0.043 Uiso 1 1 calc R . .
C4B C 1.2990(4) -0.0039(4) 1.5936(3) 0.0362(7) Uani 1 1 d . . .
H4B H 1.3461 -0.0298 1.6626 0.043 Uiso 1 1 calc R . .
C5B C 1.1924(4) 0.1273(4) 1.5734(3) 0.0349(7) Uani 1 1 d . . .
H5B H 1.1653 0.1912 1.6293 0.042 Uiso 1 1 calc R . .
C6B C 1.1238(3) 0.1669(3) 1.4713(3) 0.0269(6) Uani 1 1 d . . .
H6B H 1.0500 0.2573 1.4580 0.032 Uiso 1 1 calc R . .
B1 B 1.3025(4) 0.3597(4) 0.7928(4) 0.0331(7) Uani 1 1 d . . .
F1 F 1.1839(4) 0.3293(5) 0.7704(3) 0.1049(14) Uani 1 1 d . . .
F2 F 1.2638(2) 0.3282(2) 0.93323(19) 0.0422(5) Uani 1 1 d . . .
F3 F 1.3137(3) 0.5114(2) 0.7287(2) 0.0461(5) Uani 1 1 d . . .
F4 F 1.4322(4) 0.2716(3) 0.7430(4) 0.1093(15) Uani 1 1 d . . .
N5 N 1.8146(6) 0.4649(5) 0.7519(4) 0.0752(12) Uani 1 1 d . . .
C7 C 1.7073(5) 0.4817(5) 0.5633(4) 0.0564(10) Uani 1 1 d . . .
H7A H 1.7410 0.5669 0.4830 0.085 Uiso 1 1 calc R . .
H7B H 1.5953 0.4989 0.5970 0.085 Uiso 1 1 calc R . .
H7C H 1.7446 0.3869 0.5384 0.085 Uiso 1 1 calc R . .
C8 C 1.7688(5) 0.4700(4) 0.6701(4) 0.0466(9) Uani 1 1 d . . .

loop_
_atom_site_aniso_label
_atom_site_aniso_U_11
_atom_site_aniso_U_22
_atom_site_aniso_U_33
_atom_site_aniso_U_23
_atom_site_aniso_U_13
_atom_site_aniso_U_12
Pd1 0.01482(15) 0.01642(15) 0.01483(14) -0.00793(9) -0.00650(10) -0.00043(9)
N1 0.0175(9) 0.0171(9) 0.0175(9) -0.0080(8) -0.0061(8) -0.0020(7)
N2 0.0180(9) 0.0182(9) 0.0167(9) -0.0079(7) -0.0075(8) -0.0014(8)
N3 0.0185(9) 0.0221(10) 0.0174(9) -0.0069(8) -0.0082(8) -0.0039(8)
N4 0.0156(9) 0.0189(10) 0.0149(9) -0.0066(7) -0.0063(7) -0.0011(7)
C1 0.0220(12) 0.0152(11) 0.0201(11) -0.0046(9) -0.0107(9) -0.0014(9)
C2 0.0205(11) 0.0173(11) 0.0144(10) -0.0047(8) -0.0087(9) -0.0003(9)
C3 0.0243(13) 0.0211(12) 0.0251(12) -0.0096(10) -0.0124(10) 0.0038(10)
C4 0.0179(12) 0.0309(14) 0.0283(13) -0.0131(11) -0.0090(10) 0.0034(10)
C5 0.0199(12) 0.0311(14) 0.0233(12) -0.0099(10) -0.0083(10) -0.0052(10)
C6 0.0202(12) 0.0223(12) 0.0188(11) -0.0086(9) -0.0074(9) -0.0033(9)
C4A 0.0161(11) 0.0233(12) 0.0153(10) -0.0077(9) -0.0033(8) -0.0060(9)
C5A 0.0199(11) 0.0208(12) 0.0184(11) -0.0101(9) -0.0056(9) -0.0039(9)
C1B 0.0196(11) 0.0264(12) 0.0149(11) -0.0047(9) -0.0046(9) -0.0100(10)
C2B 0.0267(13) 0.0344(15) 0.0213(12) -0.0074(11) -0.0092(10) -0.0039(11)
C3B 0.0312(15) 0.0474(18) 0.0269(14) -0.0021(13) -0.0155(12) -0.0054(13)
C4B 0.0381(16) 0.057(2) 0.0187(13) 0.0013(12) -0.0145(12) -0.0252(15)
C5B 0.0485(18) 0.0493(18) 0.0192(13) -0.0107(12) -0.0089(12) -0.0274(15)
C6B 0.0329(15) 0.0323(15) 0.0212(12) -0.0084(11) -0.0091(11) -0.0119(12)
B1 0.0346(17) 0.0286(16) 0.0367(18) -0.0182(14) -0.0010(14) -0.0081(13)
F1 0.093(2) 0.214(4) 0.0511(15) -0.055(2) 0.0030(14) -0.102(3)
F2 0.0558(12) 0.0344(10) 0.0357(10) -0.0051(8) -0.0189(9) -0.0073(9)
F3 0.0682(14) 0.0278(9) 0.0349(10) -0.0101(8) -0.0117(9) -0.0015(9)
F4 0.078(2) 0.0322(12) 0.125(3) -0.0180(15) 0.0558(19) 0.0012(12)
N5 0.114(4) 0.063(2) 0.052(2) -0.0019(18) -0.051(2) -0.005(2)
C7 0.066(3) 0.059(2) 0.048(2) -0.0061(18) -0.021(2) -0.024(2)
C8 0.064(2) 0.0341(17) 0.0326(17) -0.0038(13) -0.0148(16) -0.0039(16)

loop_
_atom_type_symbol
_atom_type_description
_atom_type_scat_dispersion_real
_atom_type_scat_dispersion_imag
_atom_type_scat_source
C C 0.0033 0.0016 'International Tables Vol C Tables 4.2.6.8 and 6.1.1.4'
H H 0.0000 0.0000 'International Tables Vol C Tables 4.2.6.8 and 6.1.1.4'
B B 0.0013 0.0007 'International Tables Vol C Tables 4.2.6.8 and 6.1.1.4'
N N 0.0061 0.0033 'International Tables Vol C Tables 4.2.6.8 and 6.1.1.4'
F F 0.0171 0.0103 'International Tables Vol C Tables 4.2.6.8 and 6.1.1.4'
Pd Pd -0.9988 1.0072 'International Tables Vol C Tables 4.2.6.8 and 6.1.1.4'

loop_
_geom_angle_atom_site_label_1
_geom_angle_atom_site_label_2
_geom_angle_atom_site_label_3
_geom_angle
_geom_angle_site_symmetry_1
_geom_angle_site_symmetry_3
_geom_angle_publ_flag
N2 Pd1 N2 180.0 2_757 . ?
N2 Pd1 N4 88.16(8) 2_757 2_757 ?
N2 Pd1 N4 91.84(8) . 2_757 ?
N2 Pd1 N4 91.84(8) 2_757 . ?
N2 Pd1 N4 88.16(8) . . ?
N4 Pd1 N4 180.0 2_757 . ?
N2 N1 C5A 109.37(19) . . ?
N2 N1 C1 119.13(19) . . ?
C5A N1 C1 131.5(2) . . ?
N3 N2 N1 109.82(18) . . ?
N3 N2 Pd1 128.53(16) . . ?
N1 N2 Pd1 121.30(15) . . ?
N2 N3 C4A 106.8(2) . . ?
C6 N4 C2 118.8(2) . . ?
C6 N4 Pd1 119.70(16) . . ?
C2 N4 Pd1 121.41(16) . . ?
N1 C1 C2 109.87(19) . . ?
N1 C1 H1A 109.7 . . ?
C2 C1 H1A 109.7 . . ?
N1 C1 H1B 109.7 . . ?
C2 C1 H1B 109.7 . . ?
H1A C1 H1B 108.2 . . ?
N4 C2 C3 121.4(2) . . ?
N4 C2 C1 117.0(2) . . ?
C3 C2 C1 121.6(2) . . ?
C2 C3 C4 119.6(2) . . ?
C2 C3 H3 120.2 . . ?
C4 C3 H3 120.2 . . ?
C3 C4 C5 118.7(2) . . ?
C3 C4 H4 120.6 . . ?
C5 C4 H4 120.6 . . ?
C6 C5 C4 119.0(2) . . ?
C6 C5 H5 120.5 . . ?
C4 C5 H5 120.5 . . ?
N4 C6 C5 122.5(2) . . ?
N4 C6 H6 118.7 . . ?
C5 C6 H6 118.7 . . ?
N3 C4A C5A 108.8(2) . . ?
N3 C4A C1B 121.3(2) . . ?
C5A C4A C1B 129.8(2) . . ?
N1 C5A C4A 105.2(2) . . ?
N1 C5A H5A 127.4 . . ?
C4A C5A H5A 127.4 . . ?
C6B C1B C2B 119.5(2) . . ?
C6B C1B C4A 120.6(2) . . ?
C2B C1B C4A 119.9(2) . . ?
C3B C2B C1B 120.0(3) . . ?
C3B C2B H2B 120.0 . . ?
C1B C2B H2B 120.0 . . ?
C4B C3B C2B 120.2(3) . . ?
C4B C3B H3B 119.9 . . ?
C2B C3B H3B 119.9 . . ?
C3B C4B C5B 120.1(3) . . ?
C3B C4B H4B 120.0 . . ?
C5B C4B H4B 120.0 . . ?
C4B C5B C6B 120.3(3) . . ?
C4B C5B H5B 119.8 . . ?
C6B C5B H5B 119.8 . . ?
C1B C6B C5B 119.9(3) . . ?
C1B C6B H6B 120.1 . . ?
C5B C6B H6B 120.1 . . ?
F4 B1 F1 108.8(3) . . ?
F4 B1 F3 110.3(3) . . ?
F1 B1 F3 109.4(3) . . ?
F4 B1 F2 112.5(3) . . ?
F1 B1 F2 105.6(3) . . ?
F3 B1 F2 110.2(3) . . ?
C8 C7 H7A 109.5 . . ?
C8 C7 H7B 109.5 . . ?
H7A C7 H7B 109.5 . . ?
C8 C7 H7C 109.5 . . ?
H7A C7 H7C 109.5 . . ?
H7B C7 H7C 109.5 . . ?
N5 C8 C7 178.2(5) . . ?

loop_
_geom_bond_atom_site_label_1
_geom_bond_atom_site_label_2
_geom_bond_distance
_geom_bond_site_symmetry_2
_geom_bond_publ_flag
Pd1 N2 2.0022(19) 2_757 ?
Pd1 N2 2.0022(19) . ?
Pd1 N4 2.035(2) 2_757 ?
Pd1 N4 2.035(2) . ?
N1 N2 1.335(3) . ?
N1 C5A 1.338(3) . ?
N1 C1 1.464(3) . ?
N2 N3 1.318(3) . ?
N3 C4A 1.355(3) . ?
N4 C6 1.346(3) . ?
N4 C2 1.355(3) . ?
C1 C2 1.509(3) . ?
C1 H1A 0.9900 . ?
C1 H1B 0.9900 . ?
C2 C3 1.380(3) . ?
C3 C4 1.388(4) . ?
C3 H3 0.9500 . ?
C4 C5 1.389(4) . ?
C4 H4 0.9500 . ?
C5 C6 1.375(4) . ?
C5 H5 0.9500 . ?
C6 H6 0.9500 . ?
C4A C5A 1.382(3) . ?
C4A C1B 1.477(3) . ?
C5A H5A 0.9500 . ?
C1B C6B 1.387(4) . ?
C1B C2B 1.393(4) . ?
C2B C3B 1.392(4) . ?
C2B H2B 0.9500 . ?
C3B C4B 1.377(5) . ?
C3B H3B 0.9500 . ?
C4B C5B 1.377(5) . ?
C4B H4B 0.9500 . ?
C5B C6B 1.395(4) . ?
C5B H5B 0.9500 . ?
C6B H6B 0.9500 . ?
B1 F4 1.338(4) . ?
B1 F1 1.377(5) . ?
B1 F3 1.379(4) . ?
B1 F2 1.391(4) . ?
N5 C8 1.128(5) . ?
C7 C8 1.465(6) . ?
C7 H7A 0.9800 . ?
C7 H7B 0.9800 . ?
C7 H7C 0.9800 . ?

loop_
_geom_torsion_atom_site_label_1
_geom_torsion_atom_site_label_2
_geom_torsion_atom_site_label_3
_geom_torsion_atom_site_label_4
_geom_torsion
_geom_torsion_site_symmetry_1
_geom_torsion_site_symmetry_2
_geom_torsion_site_symmetry_3
_geom_torsion_site_symmetry_4
_geom_torsion_publ_flag
C5A N1 N2 N3 0.1(3) . . . . ?
C1 N1 N2 N3 178.01(19) . . . . ?
C5A N1 N2 Pd1 173.87(16) . . . . ?
C1 N1 N2 Pd1 -8.2(3) . . . . ?
N2 Pd1 N2 N3 -102(100) 2_757 . . . ?
N4 Pd1 N2 N3 -41.7(2) 2_757 . . . ?
N4 Pd1 N2 N3 138.3(2) . . . . ?
N2 Pd1 N2 N1 85(100) 2_757 . . . ?
N4 Pd1 N2 N1 145.79(18) 2_757 . . . ?
N4 Pd1 N2 N1 -34.21(18) . . . . ?
N1 N2 N3 C4A 0.2(3) . . . . ?
Pd1 N2 N3 C4A -173.04(16) . . . . ?
N2 Pd1 N4 C6 40.26(18) 2_757 . . . ?
N2 Pd1 N4 C6 -139.74(18) . . . . ?
N4 Pd1 N4 C6 0(100) 2_757 . . . ?
N2 Pd1 N4 C2 -143.88(18) 2_757 . . . ?
N2 Pd1 N4 C2 36.12(18) . . . . ?
N4 Pd1 N4 C2 0(100) 2_757 . . . ?
N2 N1 C1 C2 62.9(3) . . . . ?
C5A N1 C1 C2 -119.7(3) . . . . ?
C6 N4 C2 C3 -0.6(3) . . . . ?
Pd1 N4 C2 C3 -176.52(18) . . . . ?
C6 N4 C2 C1 179.4(2) . . . . ?
Pd1 N4 C2 C1 3.5(3) . . . . ?
N1 C1 C2 N4 -59.2(3) . . . . ?
N1 C1 C2 C3 120.8(2) . . . . ?
N4 C2 C3 C4 -0.1(4) . . . . ?
C1 C2 C3 C4 179.8(2) . . . . ?
C2 C3 C4 C5 0.6(4) . . . . ?
C3 C4 C5 C6 -0.4(4) . . . . ?
C2 N4 C6 C5 0.9(3) . . . . ?
Pd1 N4 C6 C5 176.87(18) . . . . ?
C4 C5 C6 N4 -0.4(4) . . . . ?
N2 N3 C4A C5A -0.4(3) . . . . ?
N2 N3 C4A C1B 179.7(2) . . . . ?
N2 N1 C5A C4A -0.3(3) . . . . ?
C1 N1 C5A C4A -177.9(2) . . . . ?
N3 C4A C5A N1 0.4(3) . . . . ?
C1B C4A C5A N1 -179.6(2) . . . . ?
N3 C4A C1B C6B -170.9(2) . . . . ?
C5A C4A C1B C6B 9.2(4) . . . . ?
N3 C4A C1B C2B 8.9(4) . . . . ?
C5A C4A C1B C2B -171.0(3) . . . . ?
C6B C1B C2B C3B -0.5(4) . . . . ?
C4A C1B C2B C3B 179.7(2) . . . . ?
C1B C2B C3B C4B -0.4(4) . . . . ?
C2B C3B C4B C5B 1.0(5) . . . . ?
C3B C4B C5B C6B -0.7(4) . . . . ?
C2B C1B C6B C5B 0.8(4) . . . . ?
C4A C1B C6B C5B -179.4(2) . . . . ?
C4B C5B C6B C1B -0.3(4) . . . . ?
